data_4515728
loop_
_publ_author_name
'Daw, Prosenjit'
'Kumar, Amit'
'Espinosa-Jalapa, Noel Angel'
'Diskin-Posner, Yael'
'Ben-David, Yehoshoa'
'Milstein, David'

_publ_section_title
;
 Synthesis of Pyrazines and Quinoxalines via Acceptorless Dehydrogenative
 Coupling Routes Catalyzed by Manganese Pincer Complexes.
;
_journal_issue 9
_journal_name_full 'ACS catalysis'
_journal_page_first 7734
_journal_page_last 7741
_journal_paper_doi 10.1021/acscatal.8b02208
_journal_volume 8
_journal_year 2018
_chemical_formula_moiety 'C39 H27 Br Mn N O2 P2, 2(C4 H8 O)'
_chemical_formula_sum 'C47 H43 Br Mn N O4 P2'
_chemical_formula_weight 882.61
_space_group_crystal_system triclinic
_space_group_IT_number 2
_space_group_name_Hall '-P 1'
_space_group_name_H-M_alt 'P -1'
_atom_sites_solution_hydrogens geom
_audit_creation_method SHELXL-2014/7
_cell_angle_alpha 94.2850(10)
_cell_angle_beta 102.738(2)
_cell_angle_gamma 90.704(2)
_cell_formula_units_Z 2
_cell_length_a 12.0659(3)
_cell_length_b 12.6901(2)
_cell_length_c 13.3087(3)
_cell_measurement_reflns_used 15771
_cell_measurement_temperature 100(2)
_cell_measurement_theta_max 79.6860
_cell_measurement_theta_min 4.4810
_cell_volume 1981.22(8)
_computing_cell_refinement 'CrysAlisPro 1.171.39.22a (Rigaku OD, 2015)'
_computing_data_collection 'CrysAlisPro 1.171.39.22a (Rigaku OD, 2015)'
_computing_data_reduction 'CrysAlisPro 1.171.39.22a (Rigaku OD, 2015)'
_computing_structure_refinement 'SHELXL-2014/7 (Sheldrick, 2014)'
_computing_structure_solution 'ShelXT (Sheldrick, 2015)'
_diffrn_ambient_temperature 100(2)
_diffrn_measured_fraction_theta_full 0.998
_diffrn_measured_fraction_theta_max 0.994
_diffrn_measurement_device_type 'XtaLAB Pro: Kappa dual home/near'
_diffrn_measurement_method '\w scans'
_diffrn_radiation_type CuK\a
_diffrn_radiation_wavelength 1.54184
_diffrn_reflns_av_R_equivalents 0.0677
_diffrn_reflns_av_unetI/netI 0.0474
_diffrn_reflns_Laue_measured_fraction_full 0.998
_diffrn_reflns_Laue_measured_fraction_max 0.994
_diffrn_reflns_limit_h_max 15
_diffrn_reflns_limit_h_min -13
_diffrn_reflns_limit_k_max 15
_diffrn_reflns_limit_k_min -15
_diffrn_reflns_limit_l_max 16
_diffrn_reflns_limit_l_min -16
_diffrn_reflns_number 32011
_diffrn_reflns_point_group_measured_fraction_full 0.998
_diffrn_reflns_point_group_measured_fraction_max 0.994
_diffrn_reflns_theta_full 67.684
_diffrn_reflns_theta_max 74.503
_diffrn_reflns_theta_min 4.483
_exptl_absorpt_coefficient_mu 5.027
_exptl_absorpt_correction_T_max 0.807
_exptl_absorpt_correction_T_min 0.166
_exptl_absorpt_correction_type analytical
_exptl_absorpt_process_details
;
CrysAlisPro 1.171.39.22a (Rigaku Oxford Diffraction, 2015)
Analytical numeric absorption correction using a multifaceted crystal
			model based on expressions derived by R.C. Clark & J.S. Reid.
(Clark, R. C. & Reid, J. S. (1995). Acta Cryst. A51, 887-897)
Empirical absorption correction using spherical harmonics,
 implemented in SCALE3 ABSPACK scaling algorithm.
;
_exptl_crystal_colour brown
_exptl_crystal_density_diffrn 1.480
_exptl_crystal_description plate
_exptl_crystal_F_000 908
_exptl_crystal_size_max 0.226
_exptl_crystal_size_mid 0.179
_exptl_crystal_size_min 0.016
_refine_diff_density_max 1.338
_refine_diff_density_min -1.438
_refine_diff_density_rms 0.117
_refine_ls_extinction_method none
_refine_ls_goodness_of_fit_ref 1.030
_refine_ls_hydrogen_treatment constr
_refine_ls_matrix_type full
_refine_ls_number_parameters 536
_refine_ls_number_reflns 8038
_refine_ls_number_restraints 13
_refine_ls_restrained_S_all 1.032
_refine_ls_R_factor_all 0.0643
_refine_ls_R_factor_gt 0.0612
_refine_ls_shift/su_max 0.009
_refine_ls_shift/su_mean 0.000
_refine_ls_structure_factor_coef Fsqd
_refine_ls_weighting_details 'w=1/[\s^2^(Fo^2^)+(0.1012P)^2^+3.4845P] where P=(Fo^2^+2Fc^2^)/3'
_refine_ls_weighting_scheme calc
_refine_ls_wR_factor_gt 0.1610
_refine_ls_wR_factor_ref 0.1637
_reflns_Friedel_coverage 0.000
_reflns_number_gt 7414
_reflns_number_total 8038
_reflns_threshold_expression 'I > 2\s(I)'
_cod_data_source_file cs8b02208_si_002.cif
_cod_data_source_block complex1
_cod_database_code 4515728
_shelx_shelxl_version_number 2014/7
_shelx_space_group_comment
;
The symmetry employed for this shelxl refinement is uniquely defined
by the following loop, which should always be used as a source of
symmetry information in preference to the above space-group names.
They are only intended as comments.
;
_shelx_estimated_absorpt_t_min 0.396
_shelx_estimated_absorpt_t_max 0.924

loop_
_space_group_symop_operation_xyz
'x, y, z'
'-x, -y, -z'

loop_
_atom_site_label
_atom_site_type_symbol
_atom_site_fract_x
_atom_site_fract_y
_atom_site_fract_z
_atom_site_U_iso_or_equiv
_atom_site_adp_type
_atom_site_occupancy
_atom_site_site_symmetry_order
_atom_site_calc_flag
_atom_site_refinement_flags_posn
_atom_site_refinement_flags_adp
_atom_site_refinement_flags_occupancy
_atom_site_disorder_assembly
_atom_site_disorder_group
Br1 Br 0.19259(5) 0.53819(5) 0.28525(3) 0.02087(18) Uani 0.846(3) 1 d . . P A 1
C39 C 0.3497(5) 0.8403(4) 0.2711(3) 0.0234(9) Uani 0.846(3) 1 d . . P A 1
O2 O 0.3944(5) 0.9234(4) 0.2657(4) 0.0359(12) Uani 0.846(3) 1 d . . P A 1
Br1A Br 0.4022(4) 0.8790(4) 0.2818(3) 0.0324(11) Uani 0.154(3) 1 d . . P A 2
C39A C 0.215(3) 0.574(2) 0.279(2) 0.027(8) Uiso 0.154(3) 1 d D . P A 2
O2A O 0.154(2) 0.5052(19) 0.2810(16) 0.031(6) Uiso 0.154(3) 1 d D . P A 2
Mn1 Mn 0.28217(4) 0.71845(4) 0.27858(4) 0.01830(15) Uani 1 1 d . . . . .
P1 P 0.34599(7) 0.64457(6) 0.14393(6) 0.01976(19) Uani 1 1 d . . . . .
P2 P 0.25427(7) 0.78016(6) 0.43397(6) 0.01983(19) Uani 1 1 d . . . . .
O1 O 0.0738(2) 0.7984(2) 0.1520(2) 0.0343(6) Uani 1 1 d . . . . .
N1 N 0.4285(2) 0.6574(2) 0.3652(2) 0.0194(5) Uani 1 1 d . . . . .
C1 C 0.4671(3) 0.5728(3) 0.2088(3) 0.0219(6) Uani 1 1 d . . . . .
C2 C 0.5321(3) 0.5044(3) 0.1629(3) 0.0245(7) Uani 1 1 d . . . . .
H2 H 0.5106 0.4873 0.0903 0.029 Uiso 1 1 calc R U . . .
C3 C 0.6298(3) 0.4587(3) 0.2201(3) 0.0276(7) Uani 1 1 d . . . . .
H3 H 0.6731 0.4120 0.1860 0.033 Uiso 1 1 calc R U . . .
C4 C 0.6617(3) 0.4816(3) 0.3240(3) 0.0258(7) Uani 1 1 d . . . . .
H4 H 0.7284 0.4518 0.3620 0.031 Uiso 1 1 calc R U . . .
C5 C 0.5965(3) 0.5498(2) 0.3766(3) 0.0215(6) Uani 1 1 d . . . . .
C6 C 0.4963(3) 0.5951(2) 0.3185(2) 0.0192(6) Uani 1 1 d . . . . .
C7 C 0.6273(3) 0.5752(3) 0.4829(3) 0.0229(7) Uani 1 1 d . . . . .
H7 H 0.6939 0.5469 0.5226 0.028 Uiso 1 1 calc R U . . .
C8 C 0.5602(3) 0.6426(3) 0.5314(3) 0.0215(6) Uani 1 1 d . . . . .
C9 C 0.5923(3) 0.6764(3) 0.6380(3) 0.0276(7) Uani 1 1 d . . . . .
H9 H 0.6588 0.6500 0.6797 0.033 Uiso 1 1 calc R U . . .
C10 C 0.5281(3) 0.7468(3) 0.6807(3) 0.0300(8) Uani 1 1 d . . . . .
H10 H 0.5522 0.7719 0.7513 0.036 Uiso 1 1 calc R U . . .
C11 C 0.4260(3) 0.7829(3) 0.6208(3) 0.0254(7) Uani 1 1 d . . . . .
H11 H 0.3824 0.8320 0.6520 0.030 Uiso 1 1 calc R U . . .
C12 C 0.3885(3) 0.7483(2) 0.5184(3) 0.0215(6) Uani 1 1 d . . . . .
C13 C 0.4588(3) 0.6805(2) 0.4695(2) 0.0201(6) Uani 1 1 d . . . . .
C14 C 0.2568(3) 0.5523(3) 0.0459(3) 0.0228(7) Uani 1 1 d . . . . .
C15 C 0.1734(3) 0.5950(3) -0.0296(3) 0.0308(8) Uani 1 1 d . . . . .
H15 H 0.1682 0.6695 -0.0313 0.037 Uiso 1 1 calc R U . . .
C16 C 0.0985(3) 0.5292(3) -0.1018(3) 0.0349(8) Uani 1 1 d . . . . .
H16 H 0.0405 0.5587 -0.1512 0.042 Uiso 1 1 calc R U . . .
C17 C 0.1080(4) 0.4205(3) -0.1021(3) 0.0355(9) Uani 1 1 d . . . . .
H17 H 0.0584 0.3756 -0.1534 0.043 Uiso 1 1 calc R U . . .
C18 C 0.1893(3) 0.3775(3) -0.0280(3) 0.0328(8) Uani 1 1 d . . . . .
H18 H 0.1948 0.3029 -0.0279 0.039 Uiso 1 1 calc R U . . .
C19 C 0.2635(3) 0.4431(3) 0.0468(3) 0.0289(7) Uani 1 1 d . . . . .
H19 H 0.3187 0.4130 0.0983 0.035 Uiso 1 1 calc R U . . .
C20 C 0.4019(3) 0.7335(3) 0.0622(3) 0.0232(7) Uani 1 1 d . . . . .
C21 C 0.3352(3) 0.8191(3) 0.0274(3) 0.0298(8) Uani 1 1 d . . . . .
H21 H 0.2667 0.8317 0.0497 0.036 Uiso 1 1 calc R U . . .
C22 C 0.3689(4) 0.8851(3) -0.0389(3) 0.0335(8) Uani 1 1 d . . . . .
H22 H 0.3229 0.9423 -0.0628 0.040 Uiso 1 1 calc DR U . . .
C23 C 0.4692(4) 0.8682(3) -0.0706(3) 0.0331(8) Uani 1 1 d . . . . .
H23 H 0.4915 0.9129 -0.1173 0.040 Uiso 1 1 calc R U . . .
C24 C 0.5373(3) 0.7861(3) -0.0343(3) 0.0294(8) Uani 1 1 d . . . . .
H24 H 0.6074 0.7760 -0.0545 0.035 Uiso 1 1 calc R U . . .
C25 C 0.5037(3) 0.7184(3) 0.0316(3) 0.0252(7) Uani 1 1 d . . . . .
H25 H 0.5504 0.6618 0.0558 0.030 Uiso 1 1 calc R U . . .
C26 C 0.2421(3) 0.9231(3) 0.4561(3) 0.0219(6) Uani 1 1 d . . . . .
C27 C 0.3383(3) 0.9894(3) 0.4847(3) 0.0294(8) Uani 1 1 d . . . . .
H27 H 0.4116 0.9601 0.5007 0.035 Uiso 1 1 calc R U . . .
C28 C 0.3275(3) 1.0981(3) 0.4900(3) 0.0323(8) Uani 1 1 d . . . . .
H28 H 0.3937 1.1428 0.5102 0.039 Uiso 1 1 calc R U . . .
C29 C 0.2228(3) 1.1420(3) 0.4664(3) 0.0295(8) Uani 1 1 d . . . . .
H29 H 0.2165 1.2167 0.4691 0.035 Uiso 1 1 calc R U . . .
C30 C 0.1260(4) 1.0772(3) 0.4387(3) 0.0357(9) Uani 1 1 d . . . . .
H30 H 0.0531 1.1074 0.4233 0.043 Uiso 1 1 calc R U . . .
C31 C 0.1357(3) 0.9676(3) 0.4335(3) 0.0287(8) Uani 1 1 d . . . . .
H31 H 0.0692 0.9232 0.4144 0.034 Uiso 1 1 calc R U . . .
C32 C 0.1409(3) 0.7275(3) 0.4904(3) 0.0265(7) Uani 1 1 d . . . . .
C33 C 0.0420(4) 0.6860(3) 0.4222(4) 0.0408(10) Uani 1 1 d . . . . .
H33 H 0.0342 0.6879 0.3498 0.049 Uiso 1 1 calc R U . . .
C34 C -0.0446(4) 0.6422(4) 0.4605(5) 0.0542(14) Uani 1 1 d . . . . .
H34 H -0.1124 0.6153 0.4144 0.065 Uiso 1 1 calc R U . . .
C35 C -0.0321(4) 0.6377(3) 0.5655(5) 0.0550(15) Uani 1 1 d . . . . .
H35 H -0.0897 0.6040 0.5911 0.066 Uiso 1 1 calc R U . . .
C36 C 0.0617(4) 0.6810(4) 0.6329(4) 0.0536(14) Uani 1 1 d . . . . .
H36 H 0.0681 0.6798 0.7052 0.064 Uiso 1 1 calc R U . . .
C37 C 0.1489(4) 0.7273(4) 0.5954(3) 0.0394(10) Uani 1 1 d . . . . .
H37 H 0.2138 0.7587 0.6424 0.047 Uiso 1 1 calc R U . . .
C38 C 0.1545(3) 0.7659(3) 0.2024(3) 0.0260(7) Uani 1 1 d . . . . .
O3 O 0.2323(3) 0.2058(2) 0.1475(2) 0.0409(7) Uani 1 1 d . . . . .
C40 C 0.1303(5) 0.2415(4) 0.1738(5) 0.0631(11) Uani 1 1 d . . . . .
H40A H 0.1112 0.3119 0.1484 0.076 Uiso 1 1 calc R U . . .
H40B H 0.1381 0.2465 0.2497 0.076 Uiso 1 1 calc R U . . .
C41 C 0.0401(5) 0.1599(5) 0.1218(5) 0.0642(15) Uani 1 1 d . . . . .
H41A H 0.0048 0.1766 0.0505 0.077 Uiso 1 1 calc R U . . .
H41B H -0.0198 0.1537 0.1614 0.077 Uiso 1 1 calc R U . . .
C42 C 0.1085(5) 0.0602(4) 0.1221(5) 0.0631(11) Uani 1 1 d . . . . .
H42A H 0.0921 0.0139 0.1740 0.076 Uiso 1 1 calc R U . . .
H42B H 0.0896 0.0206 0.0533 0.076 Uiso 1 1 calc R U . . .
C43 C 0.2273(5) 0.0949(4) 0.1481(6) 0.0735(19) Uani 1 1 d . . . . .
H43A H 0.2644 0.0734 0.2172 0.088 Uiso 1 1 calc R U . . .
H43B H 0.2675 0.0621 0.0969 0.088 Uiso 1 1 calc R U . . .
O4 O 0.7086(4) 1.0118(3) 0.2625(3) 0.0405(13) Uani 0.811(12) 1 d D . P B 3
C44 C 0.6572(5) 0.9099(5) 0.2385(5) 0.0415(15) Uani 0.811(12) 1 d D . P B 3
H44A H 0.6098 0.9053 0.1673 0.050 Uiso 0.811(12) 1 calc R U P B 3
H44B H 0.6068 0.8979 0.2863 0.050 Uiso 0.811(12) 1 calc R U P B 3
C45 C 0.7428(7) 0.8274(6) 0.2467(5) 0.068(3) Uani 0.811(12) 1 d D . P B 3
H45A H 0.7178 0.7654 0.1967 0.082 Uiso 0.811(12) 1 calc R U P B 3
H45B H 0.7659 0.8044 0.3176 0.082 Uiso 0.811(12) 1 calc R U P B 3
C46 C 0.8404(7) 0.8986(9) 0.2160(8) 0.088(3) Uani 0.811(12) 1 d D . P B 3
H46A H 0.9170 0.8715 0.2426 0.106 Uiso 0.811(12) 1 calc R U P B 3
H46B H 0.8276 0.9017 0.1402 0.106 Uiso 0.811(12) 1 calc R U P B 3
C47 C 0.8253(6) 1.0039(7) 0.2686(6) 0.061(2) Uani 0.811(12) 1 d D . P B 3
H47A H 0.8676 1.0086 0.3416 0.074 Uiso 0.811(12) 1 calc R U P B 3
H47B H 0.8534 1.0614 0.2335 0.074 Uiso 0.811(12) 1 calc R U P B 3
O4A O 0.861(4) 0.947(3) 0.284(4) 0.147(19) Uiso 0.189(12) 1 d D . P B 4
C44A C 0.841(2) 0.836(2) 0.282(2) 0.068(8) Uiso 0.189(12) 1 d D . P B 4
H44C H 0.8256 0.8156 0.3484 0.081 Uiso 0.189(12) 1 calc R U P B 4
H44D H 0.9060 0.7960 0.2669 0.081 Uiso 0.189(12) 1 calc R U P B 4
C45A C 0.739(3) 0.820(3) 0.197(3) 0.068(8) Uiso 0.189(12) 1 d D . P B 4
H45C H 0.7022 0.7489 0.1941 0.081 Uiso 0.189(12) 1 calc R U P B 4
H45D H 0.7553 0.8314 0.1288 0.081 Uiso 0.189(12) 1 calc R U P B 4
C46A C 0.666(4) 0.913(5) 0.237(7) 0.19(4) Uiso 0.189(12) 1 d D . P B 4
H46C H 0.6042 0.9342 0.1808 0.233 Uiso 0.189(12) 1 calc R U P B 4
H46D H 0.6337 0.8921 0.2952 0.233 Uiso 0.189(12) 1 calc R U P B 4
C47A C 0.757(5) 0.997(3) 0.2709(19) 0.19(4) Uiso 0.189(12) 1 d D . P B 4
H47C H 0.7518 1.0488 0.2179 0.233 Uiso 0.189(12) 1 calc DR U P B 4
H47D H 0.7493 1.0354 0.3366 0.233 Uiso 0.189(12) 1 calc R U P B 4

loop_
_atom_site_aniso_label
_atom_site_aniso_U_11
_atom_site_aniso_U_22
_atom_site_aniso_U_33
_atom_site_aniso_U_23
_atom_site_aniso_U_13
_atom_site_aniso_U_12
Br1 0.0226(3) 0.0146(3) 0.0248(2) -0.00243(18) 0.00533(17) -0.0004(2)
C39 0.019(2) 0.021(2) 0.030(2) -0.0059(17) 0.0083(18) -0.0001(19)
O2 0.046(3) 0.019(2) 0.046(3) 0.0044(19) 0.0176(19) 0.000(2)
Br1A 0.034(2) 0.036(3) 0.0275(15) -0.0016(16) 0.0081(13) 0.008(2)
Mn1 0.0206(3) 0.0126(3) 0.0214(3) -0.00413(19) 0.0059(2) 0.00209(19)
P1 0.0240(4) 0.0145(4) 0.0205(4) -0.0036(3) 0.0060(3) 0.0034(3)
P2 0.0224(4) 0.0132(4) 0.0246(4) -0.0042(3) 0.0084(3) 0.0012(3)
O1 0.0284(14) 0.0301(14) 0.0409(15) 0.0043(11) -0.0012(11) 0.0109(11)
N1 0.0226(13) 0.0125(12) 0.0223(13) -0.0042(10) 0.0052(10) 0.0000(10)
C1 0.0240(16) 0.0159(15) 0.0259(16) -0.0032(12) 0.0071(13) 0.0013(12)
C2 0.0297(18) 0.0194(16) 0.0239(16) -0.0067(12) 0.0077(13) 0.0026(13)
C3 0.0274(18) 0.0239(17) 0.0327(18) -0.0045(14) 0.0115(14) 0.0074(14)
C4 0.0234(16) 0.0184(16) 0.0352(19) -0.0005(13) 0.0063(14) 0.0055(13)
C5 0.0221(16) 0.0146(14) 0.0276(17) -0.0006(12) 0.0057(13) 0.0001(12)
C6 0.0227(15) 0.0108(13) 0.0241(16) -0.0026(11) 0.0067(12) 0.0010(11)
C7 0.0237(16) 0.0164(15) 0.0278(17) -0.0010(12) 0.0046(13) 0.0001(12)
C8 0.0256(16) 0.0146(14) 0.0237(16) -0.0018(12) 0.0054(13) -0.0026(12)
C9 0.0315(18) 0.0228(17) 0.0261(17) -0.0007(13) 0.0022(14) 0.0000(14)
C10 0.039(2) 0.0283(18) 0.0207(16) -0.0058(14) 0.0059(14) -0.0010(15)
C11 0.0300(18) 0.0230(17) 0.0229(16) -0.0068(13) 0.0081(13) -0.0019(13)
C12 0.0272(16) 0.0147(14) 0.0231(16) -0.0026(12) 0.0083(13) -0.0018(12)
C13 0.0254(16) 0.0147(14) 0.0200(15) -0.0019(11) 0.0061(12) -0.0041(12)
C14 0.0252(16) 0.0219(16) 0.0216(15) -0.0033(12) 0.0073(13) 0.0024(13)
C15 0.0315(19) 0.0236(18) 0.0343(19) -0.0011(14) 0.0018(15) 0.0025(14)
C16 0.0292(19) 0.035(2) 0.035(2) -0.0011(16) -0.0022(15) 0.0013(16)
C17 0.039(2) 0.031(2) 0.0317(19) -0.0098(15) 0.0031(16) -0.0067(16)
C18 0.039(2) 0.0209(17) 0.035(2) -0.0065(15) 0.0053(16) -0.0028(15)
C19 0.037(2) 0.0195(16) 0.0284(18) -0.0039(13) 0.0043(15) 0.0006(14)
C20 0.0277(17) 0.0178(15) 0.0228(16) -0.0048(12) 0.0052(13) -0.0020(13)
C21 0.0328(19) 0.0259(18) 0.0322(19) 0.0013(14) 0.0107(15) 0.0049(14)
C22 0.045(2) 0.0224(18) 0.036(2) 0.0046(15) 0.0143(17) 0.0081(16)
C23 0.048(2) 0.0251(18) 0.0292(19) 0.0007(14) 0.0152(17) 0.0015(16)
C24 0.0340(19) 0.0250(18) 0.0304(18) -0.0047(14) 0.0123(15) -0.0026(14)
C25 0.0303(18) 0.0173(16) 0.0270(17) -0.0061(13) 0.0065(13) 0.0002(13)
C26 0.0261(17) 0.0166(15) 0.0241(16) -0.0026(12) 0.0091(13) 0.0016(12)
C27 0.0240(17) 0.0173(16) 0.047(2) -0.0019(14) 0.0093(15) 0.0030(13)
C28 0.0304(19) 0.0188(17) 0.047(2) -0.0031(15) 0.0099(16) -0.0022(14)
C29 0.035(2) 0.0133(15) 0.041(2) -0.0022(14) 0.0125(16) 0.0017(13)
C30 0.033(2) 0.0220(18) 0.052(2) -0.0004(16) 0.0104(17) 0.0065(15)
C31 0.0224(17) 0.0191(17) 0.043(2) -0.0012(14) 0.0042(14) 0.0002(13)
C32 0.0262(17) 0.0138(15) 0.043(2) -0.0019(13) 0.0157(15) 0.0053(12)
C33 0.037(2) 0.029(2) 0.060(3) -0.0195(19) 0.025(2) -0.0102(16)
C34 0.044(3) 0.031(2) 0.093(4) -0.022(2) 0.037(3) -0.0134(19)
C35 0.049(3) 0.026(2) 0.108(5) 0.022(2) 0.050(3) 0.0093(19)
C36 0.053(3) 0.057(3) 0.067(3) 0.037(3) 0.038(3) 0.029(2)
C37 0.031(2) 0.050(3) 0.044(2) 0.0173(19) 0.0173(17) 0.0152(18)
C38 0.0350(19) 0.0160(15) 0.0290(17) -0.0059(13) 0.0141(15) 0.0002(13)
O3 0.0379(16) 0.0337(15) 0.0524(18) 0.0022(13) 0.0130(13) 0.0025(12)
C40 0.060(2) 0.0352(19) 0.095(3) -0.0083(19) 0.023(2) -0.0055(16)
C41 0.045(3) 0.064(4) 0.081(4) -0.009(3) 0.013(3) -0.006(3)
C42 0.060(2) 0.0352(19) 0.095(3) -0.0083(19) 0.023(2) -0.0055(16)
C43 0.068(4) 0.039(3) 0.128(6) 0.022(3) 0.046(4) 0.020(3)
O4 0.040(2) 0.037(2) 0.039(2) -0.0058(15) 0.0003(15) 0.0019(16)
C44 0.032(3) 0.038(3) 0.049(3) -0.005(2) 0.002(2) -0.001(2)
C45 0.092(6) 0.063(4) 0.036(3) -0.024(3) -0.009(3) 0.038(4)
C46 0.054(5) 0.110(8) 0.101(7) -0.027(6) 0.031(5) 0.023(5)
C47 0.049(4) 0.070(5) 0.067(4) -0.014(4) 0.022(3) -0.008(3)

loop_
_atom_type_symbol
_atom_type_description
_atom_type_scat_dispersion_real
_atom_type_scat_dispersion_imag
_atom_type_scat_source
C C 0.0181 0.0091 'International Tables Vol C Tables 4.2.6.8 and 6.1.1.4'
H H 0.0000 0.0000 'International Tables Vol C Tables 4.2.6.8 and 6.1.1.4'
Br Br -0.6763 1.2805 'International Tables Vol C Tables 4.2.6.8 and 6.1.1.4'
Mn Mn -0.5299 2.8052 'International Tables Vol C Tables 4.2.6.8 and 6.1.1.4'
N N 0.0311 0.0180 'International Tables Vol C Tables 4.2.6.8 and 6.1.1.4'
O O 0.0492 0.0322 'International Tables Vol C Tables 4.2.6.8 and 6.1.1.4'
P P 0.2955 0.4335 'International Tables Vol C Tables 4.2.6.8 and 6.1.1.4'

loop_
_geom_angle_atom_site_label_1
_geom_angle_atom_site_label_2
_geom_angle_atom_site_label_3
_geom_angle
O2 C39 Mn1 179.3(5)
O2A C39A Mn1 163(3)
C39 Mn1 C38 88.7(2)
C38 Mn1 C39A 93.4(9)
C39 Mn1 N1 93.26(18)
C38 Mn1 N1 177.81(13)
C39A Mn1 N1 84.5(9)
C39 Mn1 P1 91.62(14)
C38 Mn1 P1 95.49(11)
C39A Mn1 P1 83.2(9)
N1 Mn1 P1 83.53(8)
C39 Mn1 P2 88.28(14)
C38 Mn1 P2 97.08(11)
C39A Mn1 P2 96.4(8)
N1 Mn1 P2 83.92(8)
P1 Mn1 P2 167.42(4)
C38 Mn1 Br1A 96.84(15)
C39A Mn1 Br1A 168.4(9)
N1 Mn1 Br1A 85.13(12)
P1 Mn1 Br1A 90.35(8)
P2 Mn1 Br1A 87.78(8)
C39 Mn1 Br1 177.06(15)
C38 Mn1 Br1 92.88(11)
N1 Mn1 Br1 85.10(7)
P1 Mn1 Br1 85.77(3)
P2 Mn1 Br1 93.97(3)
C1 P1 C14 107.68(15)
C1 P1 C20 105.92(16)
C14 P1 C20 101.13(15)
C1 P1 Mn1 101.68(11)
C14 P1 Mn1 121.55(11)
C20 P1 Mn1 117.79(11)
C12 P2 C26 105.46(15)
C12 P2 C32 106.35(16)
C26 P2 C32 102.61(15)
C12 P2 Mn1 101.02(11)
C26 P2 Mn1 117.13(11)
C32 P2 Mn1 122.71(12)
C6 N1 C13 119.0(3)
C6 N1 Mn1 120.5(2)
C13 N1 Mn1 120.5(2)
C2 C1 C6 119.1(3)
C2 C1 P1 126.8(3)
C6 C1 P1 114.1(2)
C1 C2 C3 122.1(3)
C1 C2 H2 119.0
C3 C2 H2 119.0
C4 C3 C2 119.9(3)
C4 C3 H3 120.0
C2 C3 H3 120.0
C3 C4 C5 120.8(3)
C3 C4 H4 119.6
C5 C4 H4 119.6
C7 C5 C4 122.2(3)
C7 C5 C6 118.6(3)
C4 C5 C6 119.2(3)
N1 C6 C1 119.5(3)
N1 C6 C5 121.7(3)
C1 C6 C5 118.8(3)
C5 C7 C8 120.1(3)
C5 C7 H7 119.9
C8 C7 H7 119.9
C7 C8 C9 122.1(3)
C7 C8 C13 118.2(3)
C9 C8 C13 119.7(3)
C10 C9 C8 120.2(3)
C10 C9 H9 119.9
C8 C9 H9 119.9
C9 C10 C11 120.6(3)
C9 C10 H10 119.7
C11 C10 H10 119.7
C12 C11 C10 121.3(3)
C12 C11 H11 119.4
C10 C11 H11 119.4
C11 C12 C13 119.2(3)
C11 C12 P2 126.3(3)
C13 C12 P2 114.5(2)
N1 C13 C8 122.3(3)
N1 C13 C12 119.0(3)
C8 C13 C12 118.7(3)
C19 C14 C15 119.0(3)
C19 C14 P1 123.2(3)
C15 C14 P1 117.6(3)
C16 C15 C14 120.4(3)
C16 C15 H15 119.8
C14 C15 H15 119.8
C15 C16 C17 120.1(4)
C15 C16 H16 119.9
C17 C16 H16 119.9
C18 C17 C16 120.1(4)
C18 C17 H17 120.0
C16 C17 H17 120.0
C17 C18 C19 120.3(4)
C17 C18 H18 119.8
C19 C18 H18 119.8
C14 C19 C18 120.0(3)
C14 C19 H19 120.0
C18 C19 H19 120.0
C25 C20 C21 119.0(3)
C25 C20 P1 123.5(3)
C21 C20 P1 117.4(3)
C22 C21 C20 120.4(4)
C22 C21 H21 119.8
C20 C21 H21 119.8
C21 C22 C23 120.2(4)
C21 C22 H22 119.9
C23 C22 H22 119.9
C22 C23 C24 119.9(4)
C22 C23 H23 120.0
C24 C23 H23 120.0
C23 C24 C25 120.4(4)
C23 C24 H24 119.8
C25 C24 H24 119.8
C20 C25 C24 120.0(3)
C20 C25 H25 120.0
C24 C25 H25 120.0
C31 C26 C27 119.0(3)
C31 C26 P2 119.6(3)
C27 C26 P2 121.1(3)
C28 C27 C26 120.2(3)
C28 C27 H27 119.9
C26 C27 H27 119.9
C29 C28 C27 120.9(3)
C29 C28 H28 119.6
C27 C28 H28 119.6
C28 C29 C30 119.8(3)
C28 C29 H29 120.1
C30 C29 H29 120.1
C29 C30 C31 119.9(4)
C29 C30 H30 120.1
C31 C30 H30 120.1
C26 C31 C30 120.3(3)
C26 C31 H31 119.9
C30 C31 H31 119.9
C37 C32 C33 119.1(4)
C37 C32 P2 123.3(3)
C33 C32 P2 117.5(3)
C34 C33 C32 120.0(5)
C34 C33 H33 120.0
C32 C33 H33 120.0
C35 C34 C33 119.9(5)
C35 C34 H34 120.1
C33 C34 H34 120.1
C36 C35 C34 120.8(4)
C36 C35 H35 119.6
C34 C35 H35 119.6
C35 C36 C37 119.9(5)
C35 C36 H36 120.1
C37 C36 H36 120.1
C32 C37 C36 120.2(5)
C32 C37 H37 119.9
C36 C37 H37 119.9
O1 C38 Mn1 178.1(3)
C43 O3 C40 105.6(4)
O3 C40 C41 105.2(4)
O3 C40 H40A 110.7
C41 C40 H40A 110.7
O3 C40 H40B 110.7
C41 C40 H40B 110.7
H40A C40 H40B 108.8
C40 C41 C42 101.7(5)
C40 C41 H41A 111.4
C42 C41 H41A 111.4
C40 C41 H41B 111.4
C42 C41 H41B 111.4
H41A C41 H41B 109.3
C43 C42 C41 106.2(4)
C43 C42 H42A 110.5
C41 C42 H42A 110.5
C43 C42 H42B 110.5
C41 C42 H42B 110.5
H42A C42 H42B 108.7
O3 C43 C42 108.2(4)
O3 C43 H43A 110.1
C42 C43 H43A 110.1
O3 C43 H43B 110.1
C42 C43 H43B 110.1
H43A C43 H43B 108.4
C47 O4 C44 108.7(5)
O4 C44 C45 111.5(5)
O4 C44 H44A 109.3
C45 C44 H44A 109.3
O4 C44 H44B 109.3
C45 C44 H44B 109.3
H44A C44 H44B 108.0
C44 C45 C46 96.1(6)
C44 C45 H45A 112.5
C46 C45 H45A 112.5
C44 C45 H45B 112.5
C46 C45 H45B 112.5
H45A C45 H45B 110.0
C47 C46 C45 101.6(6)
C47 C46 H46A 111.5
C45 C46 H46A 111.5
C47 C46 H46B 111.5
C45 C46 H46B 111.5
H46A C46 H46B 109.3
O4 C47 C46 105.9(6)
O4 C47 H47A 110.5
C46 C47 H47A 110.5
O4 C47 H47B 110.5
C46 C47 H47B 110.5
H47A C47 H47B 108.7
C47A O4A C44A 109(2)
O4A C44A C45A 101(2)
O4A C44A H44C 111.5
C45A C44A H44C 111.6
O4A C44A H44D 111.6
C45A C44A H44D 111.5
H44C C44A H44D 109.4
C44A C45A C46A 97(2)
C44A C45A H45C 112.4
C46A C45A H45C 112.4
C44A C45A H45D 112.4
C46A C45A H45D 112.4
H45C C45A H45D 110.0
C47A C46A C45A 100(2)
C47A C46A H46C 111.8
C45A C46A H46C 111.8
C47A C46A H46D 111.8
C45A C46A H46D 111.8
H46C C46A H46D 109.5
O4A C47A C46A 107(2)
O4A C47A H47C 110.4
C46A C47A H47C 110.4
O4A C47A H47D 110.4
C46A C47A H47D 110.4
H47C C47A H47D 108.6

loop_
_geom_bond_atom_site_label_1
_geom_bond_atom_site_label_2
_geom_bond_distance
Br1 Mn1 2.5339(9)
C39 O2 1.193(8)
C39 Mn1 1.759(6)
Br1A Mn1 2.477(6)
C39A O2A 1.143(19)
C39A Mn1 2.00(3)
Mn1 C38 1.786(4)
Mn1 N1 2.077(3)
Mn1 P1 2.2491(9)
Mn1 P2 2.2527(9)
P1 C1 1.817(3)
P1 C14 1.831(3)
P1 C20 1.844(4)
P2 C12 1.825(4)
P2 C26 1.829(3)
P2 C32 1.841(4)
O1 C38 1.153(5)
N1 C6 1.360(4)
N1 C13 1.363(4)
C1 C2 1.375(5)
C1 C6 1.431(5)
C2 C3 1.412(5)
C2 H2 0.9500
C3 C4 1.359(5)
C3 H3 0.9500
C4 C5 1.424(5)
C4 H4 0.9500
C5 C7 1.393(5)
C5 C6 1.435(5)
C7 C8 1.403(5)
C7 H7 0.9500
C8 C9 1.418(5)
C8 C13 1.427(5)
C9 C10 1.363(5)
C9 H9 0.9500
C10 C11 1.413(5)
C10 H10 0.9500
C11 C12 1.375(5)
C11 H11 0.9500
C12 C13 1.435(5)
C14 C19 1.390(5)
C14 C15 1.402(5)
C15 C16 1.383(5)
C15 H15 0.9500
C16 C17 1.385(6)
C16 H16 0.9500
C17 C18 1.378(6)
C17 H17 0.9500
C18 C19 1.397(5)
C18 H18 0.9500
C19 H19 0.9500
C20 C25 1.388(5)
C20 C21 1.405(5)
C21 C22 1.380(5)
C21 H21 0.9500
C22 C23 1.382(6)
C22 H22 0.9500
C23 C24 1.384(6)
C23 H23 0.9500
C24 C25 1.391(5)
C24 H24 0.9500
C25 H25 0.9500
C26 C31 1.390(5)
C26 C27 1.390(5)
C27 C28 1.385(5)
C27 H27 0.9500
C28 C29 1.369(5)
C28 H28 0.9500
C29 C30 1.384(6)
C29 H29 0.9500
C30 C31 1.396(5)
C30 H30 0.9500
C31 H31 0.9500
C32 C37 1.379(6)
C32 C33 1.400(6)
C33 C34 1.386(6)
C33 H33 0.9500
C34 C35 1.377(8)
C34 H34 0.9500
C35 C36 1.361(8)
C35 H35 0.9500
C36 C37 1.400(6)
C36 H36 0.9500
C37 H37 0.9500
O3 C43 1.410(6)
O3 C40 1.423(6)
C40 C41 1.506(7)
C40 H40A 0.9900
C40 H40B 0.9900
C41 C42 1.519(8)
C41 H41A 0.9900
C41 H41B 0.9900
C42 C43 1.453(9)
C42 H42A 0.9900
C42 H42B 0.9900
C43 H43A 0.9900
C43 H43B 0.9900
O4 C47 1.399(9)
O4 C44 1.410(7)
C44 C45 1.473(8)
C44 H44A 0.9900
C44 H44B 0.9900
C45 C46 1.616(14)
C45 H45A 0.9900
C45 H45B 0.9900
C46 C47 1.495(12)
C46 H46A 0.9900
C46 H46B 0.9900
C47 H47A 0.9900
C47 H47B 0.9900
O4A C47A 1.39(2)
O4A C44A 1.42(2)
C44A C45A 1.48(2)
C44A H44C 0.9900
C44A H44D 0.9900
C45A C46A 1.61(2)
C45A H45C 0.9900
C45A H45D 0.9900
C46A C47A 1.50(2)
C46A H46C 0.9900
C46A H46D 0.9900
C47A H47C 0.9900
C47A H47D 0.9900

loop_
_geom_torsion_atom_site_label_1
_geom_torsion_atom_site_label_2
_geom_torsion_atom_site_label_3
_geom_torsion_atom_site_label_4
_geom_torsion
C14 P1 C1 C2 44.5(3)
C20 P1 C1 C2 -63.0(3)
Mn1 P1 C1 C2 173.3(3)
C14 P1 C1 C6 -137.5(2)
C20 P1 C1 C6 114.9(2)
Mn1 P1 C1 C6 -8.7(3)
C6 C1 C2 C3 -2.7(5)
P1 C1 C2 C3 175.2(3)
C1 C2 C3 C4 0.3(5)
C2 C3 C4 C5 1.3(5)
C3 C4 C5 C7 -179.7(3)
C3 C4 C5 C6 -0.5(5)
C13 N1 C6 C1 -178.2(3)
Mn1 N1 C6 C1 0.8(4)
C13 N1 C6 C5 2.5(4)
Mn1 N1 C6 C5 -178.5(2)
C2 C1 C6 N1 -175.9(3)
P1 C1 C6 N1 5.9(4)
C2 C1 C6 C5 3.4(5)
P1 C1 C6 C5 -174.7(2)
C7 C5 C6 N1 -3.3(5)
C4 C5 C6 N1 177.4(3)
C7 C5 C6 C1 177.3(3)
C4 C5 C6 C1 -1.9(5)
C4 C5 C7 C8 -179.9(3)
C6 C5 C7 C8 0.9(5)
C5 C7 C8 C9 -175.6(3)
C5 C7 C8 C13 2.1(5)
C7 C8 C9 C10 176.1(3)
C13 C8 C9 C10 -1.5(5)
C8 C9 C10 C11 3.1(6)
C9 C10 C11 C12 0.0(6)
C10 C11 C12 C13 -4.8(5)
C10 C11 C12 P2 175.4(3)
C26 P2 C12 C11 46.7(3)
C32 P2 C12 C11 -61.8(3)
Mn1 P2 C12 C11 169.1(3)
C26 P2 C12 C13 -133.1(2)
C32 P2 C12 C13 118.4(2)
Mn1 P2 C12 C13 -10.7(2)
C6 N1 C13 C8 0.7(4)
Mn1 N1 C13 C8 -178.3(2)
C6 N1 C13 C12 178.6(3)
Mn1 N1 C13 C12 -0.4(4)
C7 C8 C13 N1 -3.0(5)
C9 C8 C13 N1 174.7(3)
C7 C8 C13 C12 179.1(3)
C9 C8 C13 C12 -3.2(5)
C11 C12 C13 N1 -171.7(3)
P2 C12 C13 N1 8.2(4)
C11 C12 C13 C8 6.3(5)
P2 C12 C13 C8 -173.9(2)
C1 P1 C14 C19 18.6(3)
C20 P1 C14 C19 129.5(3)
Mn1 P1 C14 C19 -97.8(3)
C1 P1 C14 C15 -165.4(3)
C20 P1 C14 C15 -54.6(3)
Mn1 P1 C14 C15 78.2(3)
C19 C14 C15 C16 0.3(6)
P1 C14 C15 C16 -175.8(3)
C14 C15 C16 C17 -2.2(6)
C15 C16 C17 C18 2.5(6)
C16 C17 C18 C19 -0.9(6)
C15 C14 C19 C18 1.2(5)
P1 C14 C19 C18 177.1(3)
C17 C18 C19 C14 -1.0(6)
C1 P1 C20 C25 20.1(3)
C14 P1 C20 C25 -92.2(3)
Mn1 P1 C20 C25 132.9(3)
C1 P1 C20 C21 -161.7(3)
C14 P1 C20 C21 86.1(3)
Mn1 P1 C20 C21 -48.8(3)
C25 C20 C21 C22 2.1(5)
P1 C20 C21 C22 -176.2(3)
C20 C21 C22 C23 -0.8(6)
C21 C22 C23 C24 -1.2(6)
C22 C23 C24 C25 1.9(6)
C21 C20 C25 C24 -1.4(5)
P1 C20 C25 C24 176.8(3)
C23 C24 C25 C20 -0.6(5)
C12 P2 C26 C31 -157.3(3)
C32 P2 C26 C31 -46.1(3)
Mn1 P2 C26 C31 91.3(3)
C12 P2 C26 C27 29.6(3)
C32 P2 C26 C27 140.7(3)
Mn1 P2 C26 C27 -81.8(3)
C31 C26 C27 C28 -0.3(6)
P2 C26 C27 C28 172.8(3)
C26 C27 C28 C29 -0.6(6)
C27 C28 C29 C30 1.2(6)
C28 C29 C30 C31 -0.9(6)
C27 C26 C31 C30 0.6(6)
P2 C26 C31 C30 -172.7(3)
C29 C30 C31 C26 0.0(6)
C12 P2 C32 C37 35.8(3)
C26 P2 C32 C37 -74.7(3)
Mn1 P2 C32 C37 151.0(3)
C12 P2 C32 C33 -144.3(3)
C26 P2 C32 C33 105.2(3)
Mn1 P2 C32 C33 -29.1(3)
C37 C32 C33 C34 -2.2(6)
P2 C32 C33 C34 177.9(3)
C32 C33 C34 C35 -1.3(7)
C33 C34 C35 C36 3.6(7)
C34 C35 C36 C37 -2.4(7)
C33 C32 C37 C36 3.4(6)
P2 C32 C37 C36 -176.7(3)
C35 C36 C37 C32 -1.2(7)
C43 O3 C40 C41 -37.3(7)
O3 C40 C41 C42 30.6(7)
C40 C41 C42 C43 -13.4(7)
C40 O3 C43 C42 28.7(7)
C41 C42 C43 O3 -8.5(8)
C47 O4 C44 C45 10.6(8)
O4 C44 C45 C46 -30.3(7)
C44 C45 C46 C47 38.0(8)
C44 O4 C47 C46 17.0(9)
C45 C46 C47 O4 -35.0(9)
C47A O4A C44A C45A 41(4)
O4A C44A C45A C46A -49(4)
C44A C45A C46A C47A 42(5)
C44A O4A C47A C46A -12(6)
C45A C46A C47A O4A -19(6)
